data_4061108
loop_
_publ_author_name
'Lobana, Tarlok S.'
'Isobe, Kiyoshi'
'Kitayama, Hiroaki'
'Nishioka, Takanori'
'Doe, Matsumi'
'Kinoshita, Isamu'

_publ_section_title
;
 Nucleophilicity of Ligated S~2~^2-^ Ions. Conversion of Organic Chlorides
 into Organosulfur Compounds incis-[(MCp*)~2~(\m-CH~2~)~2~(\m-S2R)]^+^
 (M = Rh, Ir)
;
_journal_coden_ASTM ORGND7
_journal_issue 22
_journal_name_full Organometallics
_journal_page_first 5347
_journal_page_last 5352
_journal_paper_doi 10.1021/om0495067
_journal_volume 23
_journal_year 2004
_chemical_formula_moiety 'C53 H58 B Cl Ir2 S2 '
_chemical_formula_sum 'C53 H58 B Cl Ir2 S2'
_chemical_formula_weight 1189.86
_space_group_IT_number 2
_symmetry_cell_setting triclinic
_symmetry_Int_Tables_number 2
_symmetry_space_group_name_Hall '-P 1'
_symmetry_space_group_name_H-M 'P -1'
_cell_angle_alpha 95.436(3)
_cell_angle_beta 99.040(4)
_cell_angle_gamma 104.671(4)
_cell_formula_units_Z 2
_cell_length_a 11.608(2)
_cell_length_b 11.874(2)
_cell_length_c 17.974(3)
_cell_measurement_temperature 193.2
_cell_volume 2343.2(8)
_exptl_crystal_density_diffrn 1.686
_cod_original_formula_sum 'C53 H58 B Cl Ir2 S2 '
_cod_database_code 4061108

loop_
_symmetry_equiv_pos_as_xyz
x,y,z
-x,-y,-z

loop_
_atom_site_label
_atom_site_type_symbol
_atom_site_fract_x
_atom_site_fract_y
_atom_site_fract_z
_atom_site_U_iso_or_equiv
_atom_site_adp_type
_atom_site_occupancy
_atom_site_calc_flag
_atom_site_refinement_flags
_atom_site_disorder_assembly
_atom_site_disorder_group
Ir(1) Ir 0.16225(3) 0.18123(3) 0.29745(2) 0.01989(9) Uani 1.00 d . . .
Ir(2) Ir 0.15772(3) 0.25132(3) 0.16072(2) 0.01992(9) Uani 1.00 d . . .
Cl(1) Cl -0.6444(2) -0.1438(3) 0.1001(2) 0.0587(7) Uani 1.00 d . . .
S(1) S -0.0401(2) 0.0768(2) 0.2709(1) 0.0281(5) Uani 1.00 d . . .
S(2) S -0.0448(2) 0.1556(2) 0.1170(1) 0.0293(5) Uani 1.00 d . . .
C(1) C 0.3448(7) 0.2564(7) 0.3774(5) 0.025(2) Uani 1.00 d . . .
C(2) C 0.2544(7) 0.2940(7) 0.4103(4) 0.023(2) Uani 1.00 d . . .
C(3) C 0.1656(7) 0.1951(7) 0.4208(4) 0.026(2) Uani 1.00 d . . .
C(4) C 0.2038(7) 0.0920(7) 0.3962(4) 0.023(2) Uani 1.00 d . . .
C(5) C 0.3132(7) 0.1304(7) 0.3698(5) 0.026(2) Uani 1.00 d . . .
C(6) C 0.4627(8) 0.3351(8) 0.3679(5) 0.040(2) Uani 1.00 d . . .
C(7) C 0.2576(9) 0.4179(8) 0.4352(5) 0.043(2) Uani 1.00 d . . .
C(8) C 0.0590(8) 0.1934(9) 0.4587(5) 0.041(2) Uani 1.00 d . . .
C(9) C 0.1448(9) -0.0322(8) 0.4082(5) 0.039(2) Uani 1.00 d . . .
C(10) C 0.3926(8) 0.0575(8) 0.3452(6) 0.044(3) Uani 1.00 d . . .
C(11) C 0.3410(7) 0.3148(7) 0.1285(5) 0.023(2) Uani 1.00 d . . .
C(12) C 0.3011(7) 0.4155(6) 0.1533(5) 0.022(2) Uani 1.00 d . . .
C(13) C 0.1917(7) 0.4125(6) 0.1044(5) 0.023(2) Uani 1.00 d . . .
C(14) C 0.1639(8) 0.3127(8) 0.0473(5) 0.032(2) Uani 1.00 d . . .
C(15) C 0.2562(8) 0.2516(7) 0.0632(5) 0.027(2) Uani 1.00 d . . .
C(16) C 0.4571(8) 0.2896(7) 0.1587(5) 0.033(2) Uani 1.00 d . . .
C(17) C 0.3693(8) 0.5125(7) 0.2149(5) 0.035(2) Uani 1.00 d . . .
C(18) C 0.1245(8) 0.5050(7) 0.1066(5) 0.035(2) Uani 1.00 d . . .
C(19) C 0.0637(9) 0.2825(8) -0.0199(5) 0.042(2) Uani 1.00 d . . .
C(20) C 0.2657(9) 0.1457(8) 0.0145(5) 0.044(3) Uani 1.00 d . . .
C(21) C 0.1811(8) 0.0976(7) 0.1962(5) 0.028(2) Uani 1.00 d . . .
C(22) C 0.1080(7) 0.3199(7) 0.2567(4) 0.022(2) Uani 1.00 d . . .
C(23) C -0.1103(7) 0.0853(7) 0.1830(5) 0.025(2) Uani 1.00 d . . .
C(24) C -0.2422(7) 0.0295(7) 0.1630(5) 0.025(2) Uani 1.00 d . . .
C(25) C -0.2939(8) -0.0775(8) 0.1873(5) 0.035(2) Uani 1.00 d . . .
C(26) C -0.4160(8) -0.1294(8) 0.1693(5) 0.037(2) Uani 1.00 d . . .
C(27) C -0.4875(7) -0.0770(8) 0.1249(5) 0.032(2) Uani 1.00 d . . .
C(28) C -0.4404(7) 0.0278(8) 0.0994(5) 0.031(2) Uani 1.00 d . . .
C(29) C -0.3190(8) 0.0805(7) 0.1188(5) 0.028(2) Uani 1.00 d . . .
C(30) C 0.8154(7) 0.4480(7) 0.3259(5) 0.023(2) Uani 1.00 d . . .
C(31) C 0.8513(8) 0.4603(7) 0.4040(5) 0.027(2) Uani 1.00 d . . .
C(32) C 0.8319(9) 0.3653(8) 0.4454(5) 0.036(2) Uani 1.00 d . . .
C(33) C 0.7730(8) 0.2530(8) 0.4093(5) 0.035(2) Uani 1.00 d . . .
C(34) C 0.7348(8) 0.2379(7) 0.3319(6) 0.034(2) Uani 1.00 d . . .
C(35) C 0.7558(7) 0.3322(7) 0.2908(5) 0.025(2) Uani 1.00 d . . .
C(36) C 0.7714(7) 0.5292(7) 0.1913(5) 0.024(2) Uani 1.00 d . . .
C(37) C 0.6842(7) 0.5768(7) 0.1533(5) 0.027(2) Uani 1.00 d . . .
C(38) C 0.6356(8) 0.5448(8) 0.0756(5) 0.038(2) Uani 1.00 d . . .
C(39) C 0.6728(8) 0.4615(8) 0.0339(5) 0.032(2) Uani 1.00 d . . .
C(40) C 0.7587(8) 0.4137(8) 0.0679(5) 0.033(2) Uani 1.00 d . . .
C(41) C 0.8080(8) 0.4477(7) 0.1447(5) 0.027(2) Uani 1.00 d . . .
C(42) C 0.7708(7) 0.6571(7) 0.3243(4) 0.024(2) Uani 1.00 d . . .
C(43) C 0.8171(8) 0.7789(7) 0.3357(5) 0.029(2) Uani 1.00 d . . .
C(44) C 0.7569(8) 0.8532(7) 0.3700(5) 0.036(2) Uani 1.00 d . . .
C(45) C 0.6511(9) 0.8068(8) 0.3952(5) 0.041(2) Uani 1.00 d . . .
C(46) C 0.6040(9) 0.6872(9) 0.3837(6) 0.050(3) Uani 1.00 d . . .
C(47) C 0.6634(8) 0.6150(7) 0.3499(5) 0.036(2) Uani 1.00 d . . .
C(48) C 0.9792(7) 0.6302(6) 0.2827(4) 0.019(2) Uani 1.00 d . . .
C(49) C 1.0760(8) 0.6098(7) 0.3302(5) 0.031(2) Uani 1.00 d . . .
C(50) C 1.1955(8) 0.6654(7) 0.3288(5) 0.033(2) Uani 1.00 d . . .
C(51) C 1.2240(7) 0.7438(7) 0.2779(6) 0.034(2) Uani 1.00 d . . .
C(52) C 1.1303(9) 0.7676(7) 0.2310(5) 0.035(2) Uani 1.00 d . . .
C(53) C 1.0115(7) 0.7122(7) 0.2336(5) 0.027(2) Uani 1.00 d . . .
B(1) B 0.8351(9) 0.5671(8) 0.2810(6) 0.025(2) Uani 1.00 d . . .
H(1) H 0.5269 0.3233 0.4012 0.0404 Uiso 1.00 calc . . .
H(2) H 0.4735 0.3149 0.3155 0.0404 Uiso 1.00 calc . . .
H(3) H 0.4602 0.4139 0.3736 0.0404 Uiso 1.00 calc . . .
H(4) H 0.3327 0.4531 0.4734 0.0428 Uiso 1.00 calc . . .
H(5) H 0.2661 0.4620 0.3932 0.0428 Uiso 1.00 calc . . .
H(6) H 0.1924 0.4245 0.4559 0.0428 Uiso 1.00 calc . . .
H(7) H 0.0828 0.2309 0.5079 0.0407 Uiso 1.00 calc . . .
H(8) H 0.0065 0.2320 0.4290 0.0407 Uiso 1.00 calc . . .
H(9) H 0.0122 0.1133 0.4567 0.0407 Uiso 1.00 calc . . .
H(10) H 0.0729 -0.0367 0.4258 0.0393 Uiso 1.00 calc . . .
H(11) H 0.1287 -0.0825 0.3601 0.0393 Uiso 1.00 calc . . .
H(12) H 0.2002 -0.0580 0.4431 0.0393 Uiso 1.00 calc . . .
H(13) H 0.3562 -0.0217 0.3429 0.0437 Uiso 1.00 calc . . .
H(14) H 0.4038 0.0731 0.2931 0.0437 Uiso 1.00 calc . . .
H(15) H 0.4700 0.0819 0.3763 0.0437 Uiso 1.00 calc . . .
H(16) H 0.4426 0.2132 0.1729 0.0333 Uiso 1.00 calc . . .
H(17) H 0.5086 0.2980 0.1229 0.0333 Uiso 1.00 calc . . .
H(18) H 0.4979 0.3456 0.2042 0.0333 Uiso 1.00 calc . . .
H(19) H 0.4385 0.4979 0.2402 0.0351 Uiso 1.00 calc . . .
H(20) H 0.3912 0.5852 0.1929 0.0351 Uiso 1.00 calc . . .
H(21) H 0.3175 0.5250 0.2502 0.0351 Uiso 1.00 calc . . .
H(22) H 0.1753 0.5792 0.1008 0.0346 Uiso 1.00 calc . . .
H(23) H 0.0537 0.4842 0.0691 0.0346 Uiso 1.00 calc . . .
H(24) H 0.1011 0.5142 0.1562 0.0346 Uiso 1.00 calc . . .
H(25) H -0.0115 0.2729 -0.0033 0.0417 Uiso 1.00 calc . . .
H(26) H 0.0746 0.3452 -0.0501 0.0417 Uiso 1.00 calc . . .
H(27) H 0.0641 0.2125 -0.0494 0.0417 Uiso 1.00 calc . . .
H(28) H 0.1927 0.0839 0.0093 0.0441 Uiso 1.00 calc . . .
H(29) H 0.2746 0.1656 -0.0353 0.0441 Uiso 1.00 calc . . .
H(30) H 0.3323 0.1212 0.0360 0.0441 Uiso 1.00 calc . . .
H(31) H 0.2538 0.0803 0.1933 0.0278 Uiso 1.00 calc . . .
H(32) H 0.1143 0.0271 0.1739 0.0278 Uiso 1.00 calc . . .
H(33) H 0.0264 0.3189 0.2538 0.0225 Uiso 1.00 calc . . .
H(34) H 0.1581 0.3981 0.2802 0.0225 Uiso 1.00 calc . . .
H(35) H -0.2436 -0.1156 0.2166 0.0350 Uiso 1.00 calc . . .
H(36) H -0.4502 -0.1987 0.1887 0.0373 Uiso 1.00 calc . . .
H(37) H -0.4914 0.0625 0.0682 0.0308 Uiso 1.00 calc . . .
H(38) H -0.2857 0.1542 0.1024 0.0280 Uiso 1.00 calc . . .
H(39) H 0.8907 0.5363 0.4305 0.0271 Uiso 1.00 calc . . .
H(40) H 0.8609 0.3785 0.4999 0.0361 Uiso 1.00 calc . . .
H(41) H 0.7585 0.1881 0.4364 0.0354 Uiso 1.00 calc . . .
H(42) H 0.6919 0.1615 0.3060 0.0337 Uiso 1.00 calc . . .
H(43) H 0.7312 0.3182 0.2380 0.0251 Uiso 1.00 calc . . .
H(44) H 0.6569 0.6331 0.1812 0.0272 Uiso 1.00 calc . . .
H(45) H 0.5773 0.5812 0.0518 0.0376 Uiso 1.00 calc . . .
H(46) H 0.6381 0.4378 -0.0188 0.0319 Uiso 1.00 calc . . .
H(47) H 0.7849 0.3548 0.0388 0.0332 Uiso 1.00 calc . . .
H(48) H 0.8699 0.4154 0.1666 0.0268 Uiso 1.00 calc . . .
H(49) H 0.8910 0.8124 0.3195 0.0292 Uiso 1.00 calc . . .
H(50) H 0.7909 0.9376 0.3766 0.0356 Uiso 1.00 calc . . .
H(51) H 0.6114 0.8563 0.4193 0.0407 Uiso 1.00 calc . . .
H(52) H 0.5291 0.6539 0.3995 0.0501 Uiso 1.00 calc . . .
H(53) H 0.6298 0.5302 0.3446 0.0365 Uiso 1.00 calc . . .
H(54) H 1.0591 0.5543 0.3639 0.0313 Uiso 1.00 calc . . .
H(55) H 1.2582 0.6496 0.3634 0.0334 Uiso 1.00 calc . . .
H(56) H 1.3059 0.7794 0.2769 0.0341 Uiso 1.00 calc . . .
H(57) H 1.1478 0.8219 0.1955 0.0353 Uiso 1.00 calc . . .
H(58) H 0.9484 0.7314 0.2010 0.0268 Uiso 1.00 calc . . .

loop_
_atom_site_aniso_label
_atom_site_aniso_U_11
_atom_site_aniso_U_22
_atom_site_aniso_U_33
_atom_site_aniso_U_12
_atom_site_aniso_U_13
_atom_site_aniso_U_23
Ir(1) 0.0211(2) 0.0205(2) 0.0181(2) 0.0047(2) 0.0041(2) 0.0047(1)
Ir(2) 0.0230(2) 0.0197(2) 0.0171(2) 0.0043(2) 0.0058(2) 0.0037(1)
Cl(1) 0.024(1) 0.067(2) 0.074(2) -0.002(1) 0.002(1) 0.005(2)
S(1) 0.024(1) 0.033(1) 0.026(1) 0.0022(10) 0.0035(10) 0.0097(9)
S(2) 0.027(1) 0.034(1) 0.021(1) -0.0012(10) 0.0018(10) 0.0060(9)
C(1) 0.025(5) 0.028(4) 0.017(4) 0.003(4) -0.002(4) 0.008(3)
C(2) 0.031(5) 0.027(4) 0.009(4) 0.006(4) -0.003(4) 0.004(3)
C(3) 0.022(4) 0.034(5) 0.018(4) 0.001(4) 0.002(4) 0.002(4)
C(4) 0.023(4) 0.028(4) 0.018(4) 0.003(4) 0.003(4) 0.009(3)
C(5) 0.026(5) 0.023(4) 0.026(5) 0.004(4) -0.001(4) 0.002(4)
C(6) 0.033(6) 0.044(5) 0.037(6) 0.004(5) -0.003(5) 0.005(4)
C(7) 0.064(7) 0.039(5) 0.025(5) 0.025(5) -0.006(5) -0.003(4)
C(8) 0.034(5) 0.061(6) 0.032(6) 0.014(5) 0.016(5) 0.011(5)
C(9) 0.040(6) 0.036(5) 0.032(6) -0.006(4) -0.004(5) 0.017(4)
C(10) 0.032(5) 0.043(6) 0.058(7) 0.020(5) 0.005(5) 0.000(5)
C(11) 0.018(4) 0.028(4) 0.024(5) 0.002(4) 0.010(4) 0.009(4)
C(12) 0.022(4) 0.019(4) 0.025(5) 0.001(3) 0.007(4) 0.004(3)
C(13) 0.023(4) 0.022(4) 0.027(5) 0.005(4) 0.013(4) 0.012(3)
C(14) 0.033(5) 0.044(5) 0.021(5) 0.007(4) 0.009(4) 0.020(4)
C(15) 0.031(5) 0.025(4) 0.029(5) 0.008(4) 0.017(4) 0.011(4)
C(16) 0.029(5) 0.035(5) 0.040(6) 0.008(4) 0.019(5) 0.009(4)
C(17) 0.029(5) 0.022(4) 0.050(6) 0.000(4) 0.009(5) 0.001(4)
C(18) 0.040(6) 0.036(5) 0.041(6) 0.021(4) 0.021(5) 0.020(4)
C(19) 0.051(7) 0.053(6) 0.019(5) 0.008(5) 0.003(5) 0.015(4)
C(20) 0.045(6) 0.045(6) 0.040(6) 0.010(5) 0.017(5) -0.013(5)
C(21) 0.031(5) 0.027(4) 0.028(5) 0.006(4) 0.012(4) 0.008(4)
C(22) 0.021(4) 0.027(4) 0.022(4) 0.011(4) 0.004(4) 0.005(3)
C(23) 0.027(5) 0.022(4) 0.029(5) 0.007(4) 0.010(4) 0.009(4)
C(24) 0.023(5) 0.030(4) 0.021(5) 0.006(4) 0.004(4) 0.006(4)
C(25) 0.024(5) 0.039(5) 0.040(6) 0.006(4) 0.000(4) 0.014(4)
C(26) 0.026(5) 0.041(5) 0.042(6) 0.001(4) 0.007(5) 0.011(4)
C(27) 0.018(5) 0.042(5) 0.032(5) 0.002(4) 0.007(4) 0.002(4)
C(28) 0.019(4) 0.038(5) 0.032(5) 0.007(4) -0.001(4) 0.000(4)
C(29) 0.033(5) 0.025(4) 0.024(5) 0.005(4) 0.003(4) 0.004(4)
C(30) 0.018(4) 0.026(4) 0.027(5) 0.009(4) 0.006(4) 0.008(4)
C(31) 0.034(5) 0.023(4) 0.022(5) 0.007(4) 0.001(4) -0.002(3)
C(32) 0.045(6) 0.051(6) 0.020(5) 0.024(5) 0.008(4) 0.011(4)
C(33) 0.038(6) 0.039(5) 0.040(6) 0.019(5) 0.016(5) 0.024(4)
C(34) 0.028(5) 0.022(4) 0.051(6) 0.007(4) 0.010(5) 0.000(4)
C(35) 0.025(5) 0.019(4) 0.031(5) 0.004(4) 0.006(4) 0.002(4)
C(36) 0.016(4) 0.023(4) 0.033(5) 0.001(3) 0.007(4) 0.007(4)
C(37) 0.025(5) 0.029(4) 0.024(5) 0.005(4) -0.002(4) 0.010(4)
C(38) 0.026(5) 0.048(6) 0.034(6) 0.004(4) -0.006(4) 0.016(5)
C(39) 0.030(5) 0.046(5) 0.011(4) -0.004(4) 0.001(4) 0.006(4)
C(40) 0.033(5) 0.040(5) 0.022(5) 0.002(4) 0.006(4) 0.003(4)
C(41) 0.028(5) 0.031(5) 0.023(5) 0.007(4) 0.010(4) 0.009(4)
C(42) 0.022(4) 0.024(4) 0.021(4) 0.000(4) 0.002(4) 0.004(3)
C(43) 0.034(5) 0.024(4) 0.030(5) 0.005(4) 0.011(4) 0.006(4)
C(44) 0.045(6) 0.026(5) 0.041(6) 0.012(4) 0.018(5) 0.006(4)
C(45) 0.047(6) 0.041(6) 0.041(6) 0.025(5) 0.011(5) 0.000(4)
C(46) 0.048(7) 0.049(6) 0.064(8) 0.018(5) 0.034(6) 0.011(5)
C(47) 0.028(5) 0.031(5) 0.049(6) 0.005(4) 0.011(5) 0.000(4)
C(48) 0.014(4) 0.019(4) 0.020(4) 0.002(3) 0.002(3) -0.002(3)
C(49) 0.029(5) 0.023(4) 0.039(6) 0.004(4) 0.007(4) 0.001(4)
C(50) 0.032(5) 0.027(5) 0.039(6) 0.016(4) -0.009(4) 0.002(4)
C(51) 0.019(5) 0.024(4) 0.054(6) 0.006(4) -0.001(4) -0.012(4)
C(52) 0.046(6) 0.024(4) 0.038(6) 0.008(4) 0.019(5) 0.000(4)
C(53) 0.023(5) 0.034(5) 0.019(4) 0.001(4) 0.005(4) 0.000(4)
B(1) 0.029(5) 0.020(5) 0.028(5) 0.009(4) 0.009(5) 0.001(4)

loop_
_geom_bond_atom_site_label_1
_geom_bond_atom_site_label_2
_geom_bond_distance
_geom_bond_site_symmetry_1
_geom_bond_site_symmetry_2
_geom_bond_publ_flag
Ir(1) Ir(2) 2.6654(5) . . yes
Ir(1) S(1) 2.311(2) . . yes
Ir(1) C(1) 2.279(7) . . yes
Ir(1) C(2) 2.265(7) . . yes
Ir(1) C(3) 2.202(8) . . yes
Ir(1) C(4) 2.203(8) . . yes
Ir(1) C(5) 2.257(9) . . yes
Ir(1) C(21) 2.059(9) . . yes
Ir(1) C(22) 2.063(9) . . yes
Ir(2) S(2) 2.309(2) . . yes
Ir(2) C(11) 2.256(8) . . yes
Ir(2) C(12) 2.250(7) . . yes
Ir(2) C(13) 2.226(8) . . yes
Ir(2) C(14) 2.234(9) . . yes
Ir(2) C(15) 2.237(9) . . yes
Ir(2) C(21) 2.057(9) . . yes
Ir(2) C(22) 2.062(8) . . yes
Cl(1) C(27) 1.759(8) . . yes
S(1) C(23) 1.685(9) . . yes
S(2) C(23) 1.681(9) . . yes
C(1) C(2) 1.43(1) . . yes
C(1) C(5) 1.44(1) . . yes
C(1) C(6) 1.49(1) . . yes
C(2) C(3) 1.40(1) . . yes
C(2) C(7) 1.49(1) . . yes
C(3) C(4) 1.46(1) . . yes
C(3) C(8) 1.50(1) . . yes
C(4) C(5) 1.41(1) . . yes
C(4) C(9) 1.51(1) . . yes
C(5) C(10) 1.50(1) . . yes
C(11) C(12) 1.45(1) . . yes
C(11) C(15) 1.416(10) . . yes
C(11) C(16) 1.48(1) . . yes
C(12) C(13) 1.42(1) . . yes
C(12) C(17) 1.48(1) . . yes
C(13) C(14) 1.43(1) . . yes
C(13) C(18) 1.50(1) . . yes
C(14) C(15) 1.45(1) . . yes
C(14) C(19) 1.49(1) . . yes
C(15) C(20) 1.50(1) . . yes
C(23) C(24) 1.48(1) . . yes
C(24) C(25) 1.40(1) . . yes
C(24) C(29) 1.39(1) . . yes
C(25) C(26) 1.37(1) . . yes
C(26) C(27) 1.36(1) . . yes
C(27) C(28) 1.38(1) . . yes
C(28) C(29) 1.36(1) . . yes
C(30) C(31) 1.38(1) . . yes
C(30) C(35) 1.409(10) . . yes
C(30) B(1) 1.68(1) . . yes
C(31) C(32) 1.40(1) . . yes
C(32) C(33) 1.38(1) . . yes
C(33) C(34) 1.37(1) . . yes
C(34) C(35) 1.39(1) . . yes
C(36) C(37) 1.40(1) . . yes
C(36) C(41) 1.41(1) . . yes
C(36) B(1) 1.63(1) . . yes
C(37) C(38) 1.40(1) . . yes
C(38) C(39) 1.38(1) . . yes
C(39) C(40) 1.36(1) . . yes
C(40) C(41) 1.39(1) . . yes
C(42) C(43) 1.39(1) . . yes
C(42) C(47) 1.39(1) . . yes
C(42) B(1) 1.65(1) . . yes
C(43) C(44) 1.41(1) . . yes
C(44) C(45) 1.38(1) . . yes
C(45) C(46) 1.37(1) . . yes
C(46) C(47) 1.38(2) . . yes
C(48) C(49) 1.39(1) . . yes
C(48) C(53) 1.40(1) . . yes
C(48) B(1) 1.64(1) . . yes
C(49) C(50) 1.38(1) . . yes
C(50) C(51) 1.38(1) . . yes
C(51) C(52) 1.37(1) . . yes
C(52) C(53) 1.38(1) . . yes
